data_4321307
loop_
_publ_author_name
'Jean-Pierre Simonato'
'Jacques P\'ecaut'
'Laurent Le Pape'
'Jean-Louis Oddou'
'Claudine Jeandey'
'Maoyu Shang'
'W. Robert Scheidt'
'Jacek Wojaczy\'nski'
'Stanis\/law Wo\/lowiec'
'Lechos\/law Latos-Gra\.zy\'nski'
'Jean-Claude Marchon'

_publ_section_title
;
 An Integrated Approach to the Mid-Spin State (S= 3/2) in Six-Coordinate
 Iron(III) Chiroporphyrins
;
_journal_name_full 'Inorganic Chemistry'
_journal_page_first 3978
_journal_page_last 3987
_journal_paper_doi 10.1021/ic000150a
_journal_volume 39
_journal_year 2000
_chemical_formula_sum 'C157.46 H197.46 Cl7.36 Fe3 N12 O44'
_chemical_formula_weight 3390.83
_chemical_name_systematic
;
 [Fe(TMCP)(OH2)(HOEt)]2[Fe(TMCP)(HOEt)2](ClO4)3.(EtOH)2.(CHCl3)1.45
;
_space_group_IT_number 5
_symmetry_cell_setting monoclinic
_symmetry_space_group_name_Hall 'C 2y'
_symmetry_space_group_name_H-M 'C 1 2 1'
_atom_sites_solution_hydrogens geom
_atom_sites_solution_primary direct
_atom_sites_solution_secondary difmap
_audit_creation_method SHELXL
_cell_angle_alpha 90.00
_cell_angle_beta 97.353(4)
_cell_angle_gamma 90.00
_cell_formula_units_Z 2
_cell_length_a 47.576(2)
_cell_length_b 12.9029(15)
_cell_length_c 13.664(2)
_cell_measurement_reflns_used 250
_cell_measurement_temperature 130(2)
_cell_measurement_theta_max 0
_cell_measurement_theta_min 0
_cell_volume 8318.9(16)
_computing_cell_refinement MADNES
_computing_data_collection MADNES
_computing_data_reduction 'MADNES (Messerschmitt & Pflugrath, 1987)'
_computing_molecular_graphics 'ORTEPIII (Burnett & Johnson, 1996)'
_computing_publication_material 'SHELXTL_V5 (Siemens, 1994)'
_computing_structure_refinement 'SHELXL-93 (Sheldrick, 1993)'
_computing_structure_solution 'SHELXS-86 (Sheldrick, 1990)'
_diffrn_ambient_temperature 130(2)
_diffrn_measurement_device 'Enraf-Nonius FAST'
_diffrn_measurement_method 'Ellipsoid-mask fitting'
_diffrn_radiation_monochromator graphite
_diffrn_radiation_source 'fine-focus sealed tube'
_diffrn_radiation_type MoK\a
_diffrn_radiation_wavelength 0.71073
_diffrn_reflns_av_R_equivalents 0.0633
_diffrn_reflns_av_sigmaI/netI 0.0496
_diffrn_reflns_limit_h_max 59
_diffrn_reflns_limit_h_min -58
_diffrn_reflns_limit_k_max 16
_diffrn_reflns_limit_k_min -8
_diffrn_reflns_limit_l_max 17
_diffrn_reflns_limit_l_min -12
_diffrn_reflns_number 25055
_diffrn_reflns_theta_max 28.28
_diffrn_reflns_theta_min 2.04
_diffrn_standards_decay_% 0
_diffrn_standards_interval_count 0
_diffrn_standards_interval_time 0
_diffrn_standards_number 0
_exptl_absorpt_coefficient_mu 0.458
_exptl_absorpt_correction_T_max 1.000
_exptl_absorpt_correction_T_min 0.764
_exptl_absorpt_correction_type refdelf
_exptl_crystal_colour black
_exptl_crystal_density_diffrn 1.354
_exptl_crystal_density_meas ?
_exptl_crystal_description plate-like
_exptl_crystal_F_000 3563
_exptl_crystal_size_max 0.33
_exptl_crystal_size_mid 0.15
_exptl_crystal_size_min 0.08
_refine_diff_density_max 0.716
_refine_diff_density_min -0.788
_refine_diff_density_rms 0.079
_refine_ls_abs_structure_details 'Flack H D (1983), Acta Cryst. A39, 876-881'
_refine_ls_abs_structure_Flack 0.01(2)
_refine_ls_extinction_coef 0.00022(13)
_refine_ls_extinction_expression Fc^*^=kFc[1+0.001xFc^2^\l^3^/sin(2\q)]^-1/4^
_refine_ls_extinction_method SHELXL
_refine_ls_goodness_of_fit_all 1.022
_refine_ls_goodness_of_fit_obs 1.033
_refine_ls_hydrogen_treatment 'Idealized with riding model'
_refine_ls_matrix_type full
_refine_ls_number_parameters 1126
_refine_ls_number_reflns 10590
_refine_ls_number_restraints 249
_refine_ls_restrained_S_all 1.058
_refine_ls_restrained_S_obs 1.076
_refine_ls_R_factor_all 0.0849
_refine_ls_R_factor_obs 0.0671
_refine_ls_shift/esd_max -0.004
_refine_ls_shift/esd_mean 0.000
_refine_ls_structure_factor_coef Fsqd
_refine_ls_weighting_details 'w=1/[\s^2^(Fo^2^)+(0.0887P)^2^+27.4018P] where P=(Fo^2^+2Fc^2^)/3'
_refine_ls_weighting_scheme calc
_refine_ls_wR_factor_all 0.1754
_refine_ls_wR_factor_obs 0.1604
_reflns_number_observed 8838
_reflns_number_total 10590
_reflns_observed_criterion >2sigma(I)
_cod_data_source_file ic000150a_1.cif
_cod_data_source_block 3
_cod_depositor_comments
;
The following automatic conversions were performed:

'_symmetry_cell_setting' value 'Monoclinic' changed to 'monoclinic'
according to the built-in table from CIF Core dictionary named
'cif_core.dic' version 2.4.1 from 2010-06-29.

Automatic conversion script
Id: cif_fix_values 1646 2011-03-28 12:23:43Z adriana 

The following automatic conversions were performed:

'_exptl_crystal_density_meas' value 'not measured' was changed to '?'
- the value is perceived as not measured.

Automatic conversion script
Id: cif_fix_values 3008 2015-01-20 13:52:24Z robertas 

The following automatic conversions were performed:

'_refine_ls_weighting_scheme' value 'calc
w=1/[\s^2^(Fo^2^)+(0.0887P)^2^+27.4018P] where P=(Fo^2^+2Fc^2^)/3'
was changed to 'calc'. New tag '_refine_ls_weighting_details' was
created. The value of the new tag was set to
'w=1/[\s^2^(Fo^2^)+(0.0887P)^2^+27.4018P] where P=(Fo^2^+2Fc^2^)/3'.

Automatic conversion script
Id: cif_fix_values 3143 2015-03-26 13:38:13Z robertas 
;
_cod_original_cell_volume 8318.6(14)
_cod_database_code 4321307

loop_
_symmetry_equiv_pos_as_xyz
'x, y, z'
'-x, y, -z'
'x+1/2, y+1/2, z'
'-x+1/2, y+1/2, -z'

loop_
_atom_site_aniso_label
_atom_site_aniso_U_11
_atom_site_aniso_U_22
_atom_site_aniso_U_33
_atom_site_aniso_U_23
_atom_site_aniso_U_13
_atom_site_aniso_U_12
Fe1 0.0257(4) 0.0225(4) 0.0214(4) 0.0002(3) 0.0026(3) -0.0032(3)
O1 0.028(2) 0.025(2) 0.029(2) -0.003(2) 0.004(2) -0.001(2)
C1 0.044(4) 0.032(3) 0.056(5) 0.002(3) 0.021(3) 0.005(3)
C2 0.088(6) 0.040(4) 0.056(5) -0.019(4) 0.025(4) 0.003(4)
O2 0.043(3) 0.033(2) 0.034(3) -0.005(2) 0.005(2) -0.009(2)
N1 0.027(2) 0.024(2) 0.026(2) -0.001(2) 0.004(2) -0.006(2)
N2 0.025(3) 0.022(2) 0.024(3) 0.002(2) 0.003(2) -0.005(2)
N3 0.026(2) 0.022(2) 0.029(2) 0.002(2) 0.006(2) 0.000(2)
N4 0.029(3) 0.020(2) 0.020(2) 0.002(2) 0.003(2) 0.000(2)
C1A 0.035(3) 0.026(3) 0.027(3) -0.003(2) 0.009(2) -0.005(2)
C2A 0.028(3) 0.025(3) 0.028(3) -0.008(2) -0.004(2) -0.002(2)
C3A 0.028(3) 0.023(3) 0.020(3) -0.002(2) -0.004(2) -0.002(2)
C4A 0.036(3) 0.028(3) 0.020(3) 0.000(2) 0.000(2) -0.006(3)
C5A 0.028(3) 0.024(3) 0.027(3) 0.003(2) 0.004(2) -0.005(2)
C6A 0.031(3) 0.024(3) 0.030(3) -0.001(2) 0.007(2) 0.006(2)
C7A 0.037(3) 0.017(2) 0.025(3) -0.002(2) 0.000(2) -0.002(2)
C8A 0.035(3) 0.020(3) 0.027(3) 0.001(2) 0.007(2) -0.002(2)
C1B 0.032(3) 0.031(3) 0.038(4) -0.007(3) 0.012(2) -0.005(2)
C2B 0.023(3) 0.032(3) 0.035(3) -0.002(3) 0.000(2) -0.007(3)
C3B 0.034(3) 0.032(3) 0.028(3) 0.004(3) -0.005(2) -0.001(3)
C4B 0.035(3) 0.028(3) 0.030(3) 0.006(2) -0.006(2) -0.011(3)
C5B 0.023(3) 0.036(3) 0.046(4) 0.006(3) 0.008(2) -0.002(3)
C6B 0.027(3) 0.035(3) 0.052(4) 0.006(3) 0.012(2) 0.006(3)
C7B 0.039(4) 0.022(3) 0.028(3) 0.005(2) 0.001(2) 0.004(2)
C8B 0.048(4) 0.026(3) 0.024(3) 0.002(2) 0.011(2) 0.003(3)
C1M 0.027(3) 0.023(3) 0.029(3) -0.006(2) -0.001(2) -0.003(2)
C2M 0.022(3) 0.028(3) 0.028(3) 0.002(2) 0.003(2) -0.005(2)
C3M 0.030(3) 0.023(3) 0.025(3) -0.004(2) 0.003(2) 0.005(2)
C4M 0.040(4) 0.020(3) 0.025(3) -0.005(2) 0.008(2) -0.005(2)
C11 0.026(3) 0.025(3) 0.032(3) -0.003(2) -0.006(2) 0.000(2)
C12 0.040(4) 0.024(3) 0.035(4) 0.002(3) -0.005(2) -0.010(3)
C13 0.059(5) 0.044(4) 0.035(4) 0.007(3) -0.018(3) -0.016(4)
C14 0.061(4) 0.041(4) 0.029(3) -0.005(3) 0.007(3) -0.013(4)
C15 0.031(3) 0.024(3) 0.033(3) 0.000(2) -0.003(2) -0.005(2)
C16 0.030(3) 0.025(3) 0.027(3) -0.003(2) -0.004(2) -0.002(2)
O3 0.040(3) 0.027(2) 0.045(3) -0.002(2) 0.003(2) 0.005(2)
O4 0.043(3) 0.027(2) 0.032(2) 0.000(2) 0.006(2) -0.008(2)
C17 0.064(5) 0.031(4) 0.047(4) 0.006(3) 0.021(3) -0.004(3)
C21 0.028(3) 0.030(3) 0.033(3) 0.007(3) 0.004(2) -0.005(2)
C22 0.023(3) 0.027(3) 0.048(4) 0.010(3) -0.003(2) 0.000(2)
C23 0.037(4) 0.034(3) 0.052(4) 0.017(3) -0.005(3) -0.006(3)
C24 0.030(3) 0.029(3) 0.049(4) 0.001(3) -0.001(3) -0.003(3)
C25 0.026(3) 0.026(3) 0.035(3) 0.008(3) 0.003(2) -0.003(2)
C26 0.027(3) 0.021(3) 0.044(4) 0.003(3) 0.000(2) -0.004(2)
O5 0.043(3) 0.038(3) 0.035(3) 0.001(2) 0.001(2) -0.011(2)
O6 0.034(2) 0.043(3) 0.045(3) 0.013(2) -0.013(2) -0.009(2)
C27 0.060(5) 0.052(5) 0.055(5) 0.013(4) -0.020(4) -0.012(4)
C31 0.029(3) 0.025(3) 0.035(3) -0.002(2) 0.002(2) 0.002(2)
C32 0.041(4) 0.027(3) 0.034(4) -0.005(3) 0.004(3) 0.007(3)
C33 0.053(5) 0.038(4) 0.053(5) -0.017(3) -0.002(3) 0.002(3)
C34 0.059(5) 0.029(3) 0.051(5) 0.003(3) -0.001(3) 0.007(3)
C35 0.043(4) 0.031(3) 0.052(4) 0.004(3) 0.019(3) 0.014(3)
C36 0.148(10) 0.052(5) 0.048(5) 0.022(4) 0.053(6) 0.059(6)
O7 0.155(8) 0.067(5) 0.030(3) -0.002(3) -0.002(4) 0.017(5)
O8 0.213(11) 0.208(12) 0.103(7) 0.104(8) 0.114(7) 0.154(10)
C37 0.459(36) 0.280(28) 0.060(9) 0.094(13) 0.130(15) 0.272(29)
C41 0.038(3) 0.018(3) 0.037(4) 0.001(2) 0.013(3) -0.004(2)
C42 0.054(4) 0.031(3) 0.025(3) 0.006(3) 0.016(3) 0.009(3)
C43 0.075(5) 0.040(4) 0.039(4) 0.014(3) 0.028(3) 0.014(4)
C44 0.051(4) 0.037(3) 0.034(4) -0.006(3) 0.003(3) 0.007(3)
C45 0.043(4) 0.026(3) 0.031(3) 0.003(2) 0.020(3) -0.003(3)
C46 0.032(3) 0.026(3) 0.031(3) 0.002(2) 0.004(2) 0.000(2)
O9 0.058(3) 0.028(2) 0.040(3) 0.003(2) 0.021(2) -0.005(2)
O10 0.041(3) 0.032(2) 0.040(3) 0.006(2) 0.017(2) 0.007(2)
C47 0.060(5) 0.032(4) 0.057(5) 0.011(3) 0.003(3) 0.016(3)
Fe2 0.0315(7) 0.0379(7) 0.0276(7) 0.000 0.0015(5) 0.000
O11 0.034(3) 0.061(4) 0.070(4) 0.008(3) 0.013(2) -0.002(3)
C3 0.044(9) 0.119(16) 0.099(14) -0.030(13) 0.016(8) -0.020(10)
C4 0.030(11) 0.415(62) 0.254(37) -0.170(39) 0.030(15) -0.057(22)
C3C 0.105(22) 0.170(29) 0.187(30) -0.037(27) 0.007(23) 0.016(23)
C4C 0.084(13) 0.046(9) 0.046(10) 0.002(9) 0.053(9) -0.021(10)
N5 0.043(4) 0.045(5) 0.027(4) 0.000 -0.004(3) 0.000
N6 0.035(3) 0.040(3) 0.030(3) 0.006(2) -0.001(2) -0.003(3)
N7 0.021(4) 0.037(4) 0.041(4) 0.000 0.007(3) 0.000
C9A 0.047(4) 0.040(4) 0.031(4) -0.003(3) 0.000(3) -0.004(3)
C10A 0.035(4) 0.042(4) 0.034(4) 0.001(3) 0.002(3) -0.004(3)
C11A 0.030(3) 0.045(4) 0.034(4) 0.007(3) 0.007(2) -0.001(3)
C12A 0.025(3) 0.043(4) 0.034(4) 0.006(3) 0.004(2) 0.005(3)
C9B 0.059(5) 0.040(4) 0.043(4) 0.000(3) -0.009(3) -0.002(4)
C10B 0.035(4) 0.051(4) 0.041(4) 0.006(3) -0.005(3) -0.004(3)
C11B 0.035(4) 0.049(4) 0.033(4) 0.011(3) 0.005(3) 0.004(3)
C12B 0.039(4) 0.042(4) 0.043(4) 0.007(3) 0.008(3) 0.005(3)
C5M 0.036(3) 0.049(4) 0.026(3) 0.001(3) 0.000(2) -0.002(3)
C6M 0.023(3) 0.049(4) 0.038(4) 0.009(3) 0.004(2) 0.001(3)
C51 0.041(4) 0.040(4) 0.029(3) -0.002(3) 0.001(3) 0.003(3)
C52 0.038(4) 0.041(4) 0.043(4) -0.004(3) -0.007(3) -0.004(3)
C53 0.060(5) 0.045(4) 0.053(5) -0.005(4) -0.010(4) -0.007(4)
C54 0.064(5) 0.063(5) 0.048(5) 0.007(4) 0.011(4) -0.007(4)
C55 0.035(4) 0.047(4) 0.036(4) -0.003(3) -0.002(3) -0.005(3)
C56 0.039(4) 0.047(4) 0.045(4) -0.004(3) -0.003(3) -0.007(3)
O12 0.055(3) 0.064(4) 0.058(4) -0.015(3) 0.007(2) 0.006(3)
O13 0.051(3) 0.044(3) 0.067(4) -0.018(3) -0.021(2) 0.014(3)
C57 0.067(6) 0.063(6) 0.100(8) -0.011(6) -0.035(5) 0.023(5)
C61 0.029(3) 0.046(4) 0.045(4) 0.013(3) 0.007(3) 0.008(3)
C62 0.030(3) 0.046(4) 0.059(4) 0.015(4) 0.016(3) 0.001(3)
C63 0.033(4) 0.045(4) 0.062(5) -0.012(4) 0.014(3) -0.006(3)
C64 0.043(5) 0.051(5) 0.088(7) 0.028(5) 0.015(4) 0.007(4)
C65 0.031(4) 0.052(4) 0.039(4) 0.011(3) 0.007(3) 0.005(3)
C66 0.025(3) 0.049(4) 0.037(4) -0.002(3) 0.005(3) -0.007(3)
O14 0.035(3) 0.055(3) 0.037(3) -0.006(2) -0.007(2) 0.014(2)
O15 0.033(3) 0.068(4) 0.042(3) -0.007(3) 0.001(2) -0.002(2)
C67 0.048(5) 0.074(6) 0.056(5) -0.025(5) 0.001(3) 0.004(4)
Cl1 0.099(3) 0.042(2) 0.107(3) 0.000 0.069(2) 0.000
O21 0.066(6) 0.114(8) 0.077(6) 0.012(6) 0.029(4) -0.020(5)
O22 0.302(18) 0.174(14) 0.257(17) 0.152(13) 0.200(15) 0.161(13)
O21B 0.270(36) 0.180(35) 0.251(36) 0.020(34) 0.114(34) 0.025(35)
O22B 0.157(24) 0.132(25) 0.115(23) 0.027(21) 0.102(19) 0.064(21)
Cl2 0.047(2) 0.259(8) 0.266(7) 0.112(6) -0.032(3) -0.039(3)
O23 0.158(16) 0.163(16) 0.082(10) 0.006(10) 0.059(10) 0.002(15)
O24 0.025(6) 0.161(14) 0.136(11) 0.011(10) 0.005(5) -0.002(7)
O25 0.062(8) 0.254(21) 0.153(13) 0.103(14) 0.062(8) 0.010(10)
O26 0.161(18) 0.257(27) 0.244(25) 0.085(22) -0.005(18) -0.081(19)
O23B 0.133(21) 0.121(21) 0.251(29) 0.030(21) -0.090(20) -0.103(18)
O24B 0.029(11) 0.237(29) 0.168(20) 0.034(20) -0.031(11) -0.074(15)
O25B 0.156(23) 0.262(28) 0.226(26) 0.046(25) 0.021(22) -0.010(24)
O26B 0.049(12) 0.106(17) 0.169(24) 0.018(17) 0.040(13) -0.008(12)
C71 0.047(8) 0.239(25) 0.071(10) -0.059(13) 0.008(6) 0.006(11)
Cl11 0.050(3) 0.276(14) 0.081(4) -0.062(6) 0.000(2) -0.006(4)
Cl12 0.111(6) 0.545(35) 0.094(6) -0.126(13) 0.022(4) 0.005(11)
Cl13 0.633(28) 0.682(32) 0.544(44) 0.047(42) -0.129(38) -0.561
C71B 0.047(8) 0.239(25) 0.071(10) -0.059(13) 0.008(6) 0.006(11)
O31 0.108(6) 0.156(9) 0.060(5) -0.002(5) 0.043(4) -0.003(6)
C81 0.199(22) 0.616(57) 0.053(10) 0.011(20) -0.005(11) -0.129(30)
C82 0.152(19) 0.516(58) 0.286(32) -0.293(37) -0.015(19) 0.000(29)

loop_
_atom_site_label
_atom_site_type_symbol
_atom_site_fract_x
_atom_site_fract_y
_atom_site_fract_z
_atom_site_U_iso_or_equiv
_atom_site_thermal_displace_type
_atom_site_occupancy
_atom_site_calc_flag
_atom_site_refinement_flags
_atom_site_disorder_group
Fe1 Fe 0.18532(2) 0.66210(6) 0.18242(6) 0.0232(2) Uani 1 d . .
O1 O 0.17637(9) 0.5279(3) 0.0791(3) 0.0270(9) Uani 1 d D .
H1O H 0.1621(11) 0.4965(50) 0.0823(45) 0.021(17) Uiso 1 d D .
C1 C 0.19640(15) 0.4626(6) 0.0372(6) 0.043(2) Uani 1 d D .
H1A H 0.20281(15) 0.4064(6) 0.0841(6) 0.052 Uiso 1 calc R .
H1B H 0.21318(15) 0.5040(6) 0.0256(6) 0.052 Uiso 1 calc R .
C2 C 0.1830(2) 0.4165(7) -0.0585(6) 0.060(2) Uani 1 d D .
H2A H 0.1698(2) 0.3618(7) -0.0450(6) 0.090 Uiso 1 calc R .
H2B H 0.1978(2) 0.3871(7) -0.0939(6) 0.090 Uiso 1 calc R .
H2C H 0.1728(2) 0.4706(7) -0.0989(6) 0.090 Uiso 1 calc R .
O2 O 0.19478(10) 0.7855(4) 0.2899(3) 0.0369(11) Uani 1 d D .
H2O H 0.1797(11) 0.8108(54) 0.2905(58) 0.044 Uiso 1 d D .
H3O H 0.2078(11) 0.8262(50) 0.2998(58) 0.044 Uiso 1 d D .
N1 N 0.22499(9) 0.6696(4) 0.1604(3) 0.0257(9) Uani 1 d . .
N2 N 0.19515(10) 0.5623(4) 0.2888(3) 0.0241(10) Uani 1 d . .
N3 N 0.14540(10) 0.6492(4) 0.1999(3) 0.0255(10) Uani 1 d . .
N4 N 0.17523(10) 0.7582(4) 0.0740(3) 0.0230(10) Uani 1 d . .
C1A C 0.23558(13) 0.7050(5) 0.0778(4) 0.0286(12) Uani 1 d . .
C2A C 0.24787(12) 0.6425(4) 0.2278(4) 0.0274(13) Uani 1 d . .
C3A C 0.22156(12) 0.5516(4) 0.3426(4) 0.0243(11) Uani 1 d . .
C4A C 0.17779(12) 0.4920(5) 0.3245(4) 0.0286(12) Uani 1 d . .
C5A C 0.13354(12) 0.5652(5) 0.2433(4) 0.0266(12) Uani 1 d . .
C6A C 0.12372(13) 0.7131(5) 0.1641(4) 0.0281(12) Uani 1 d . .
C7A C 0.15003(13) 0.8131(4) 0.0550(4) 0.0266(12) Uani 1 d . .
C8A C 0.19131(12) 0.7845(4) 0.0008(4) 0.0271(12) Uani 1 d . .
C1B C 0.26535(13) 0.6963(5) 0.0937(5) 0.0328(14) Uani 1 d . .
H1B1 H 0.27787(13) 0.7120(5) 0.0469(5) 0.039 Uiso 1 calc R .
C2B C 0.27311(11) 0.6620(5) 0.1863(4) 0.0301(12) Uani 1 d . .
H2B1 H 0.29193(11) 0.6526(5) 0.2177(4) 0.036 Uiso 1 calc R .
C3B C 0.21955(13) 0.4734(5) 0.4172(5) 0.0322(13) Uani 1 d . .
H3B H 0.23434(13) 0.4529(5) 0.4668(5) 0.039 Uiso 1 calc R .
C4B C 0.19316(13) 0.4350(5) 0.4041(5) 0.0319(14) Uani 1 d . .
H4B H 0.18601(13) 0.3805(5) 0.4406(5) 0.038 Uiso 1 calc R .
C5B C 0.10352(13) 0.5784(5) 0.2316(5) 0.0344(14) Uani 1 d . .
H5B H 0.09000(13) 0.5310(5) 0.2512(5) 0.041 Uiso 1 calc R .
C6B C 0.09800(13) 0.6714(6) 0.1873(5) 0.0372(14) Uani 1 d . .
H6B H 0.07988(13) 0.7030(6) 0.1741(5) 0.045 Uiso 1 calc R .
C7B C 0.15120(13) 0.8764(5) -0.0303(4) 0.0297(13) Uani 1 d . .
H7B H 0.13705(13) 0.9238(5) -0.0578(4) 0.036 Uiso 1 calc R .
C8B C 0.17591(14) 0.8569(5) -0.0648(5) 0.0320(13) Uani 1 d . .
H8B H 0.18203(14) 0.8859(5) -0.1224(5) 0.038 Uiso 1 calc R .
C1M C 0.24591(12) 0.5976(5) 0.3192(4) 0.0269(12) Uani 1 d . .
C2M C 0.14878(11) 0.4859(5) 0.2946(4) 0.0260(12) Uani 1 d . .
C3M C 0.12637(12) 0.7987(5) 0.1028(4) 0.0264(12) Uani 1 d . .
C4M C 0.21952(13) 0.7539(4) -0.0020(4) 0.0282(13) Uani 1 d . .
C11 C 0.27248(12) 0.5867(5) 0.3910(4) 0.0287(13) Uani 1 d . .
H11 H 0.28379(12) 0.5235(5) 0.3797(4) 0.034 Uiso 1 calc R .
C12 C 0.27533(14) 0.6200(5) 0.4955(5) 0.0340(14) Uani 1 d . .
C13 C 0.2936(2) 0.5508(6) 0.5671(5) 0.048(2) Uani 1 d . .
H13A H 0.2820(2) 0.4951(6) 0.5895(5) 0.072 Uiso 1 calc R .
H13B H 0.3019(2) 0.5917(6) 0.6240(5) 0.072 Uiso 1 calc R .
H13C H 0.3088(2) 0.5207(6) 0.5340(5) 0.072 Uiso 1 calc R .
C14 C 0.25154(15) 0.6698(6) 0.5415(5) 0.043(2) Uani 1 d . .
H14A H 0.25942(15) 0.7174(6) 0.5938(5) 0.065 Uiso 1 calc R .
H14B H 0.24042(15) 0.6161(6) 0.5696(5) 0.065 Uiso 1 calc R .
H14C H 0.23930(15) 0.7084(6) 0.4909(5) 0.065 Uiso 1 calc R .
C15 C 0.29076(12) 0.6817(4) 0.4237(4) 0.0298(13) Uani 1 d . .
H15 H 0.31169(12) 0.6702(4) 0.4297(4) 0.036 Uiso 1 calc R .
C16 C 0.28118(13) 0.7839(5) 0.3869(4) 0.0279(13) Uani 1 d . .
O3 O 0.25718(9) 0.8178(4) 0.3752(3) 0.0376(10) Uani 1 d . .
O4 O 0.30343(9) 0.8388(3) 0.3647(3) 0.0336(10) Uani 1 d . .
C17 C 0.2972(2) 0.9395(6) 0.3206(6) 0.046(2) Uani 1 d . .
H17A H 0.3150(2) 0.9735(6) 0.3094(6) 0.070 Uiso 1 calc R .
H17B H 0.2874(2) 0.9821(6) 0.3649(6) 0.070 Uiso 1 calc R .
H17C H 0.2851(2) 0.9311(6) 0.2574(6) 0.070 Uiso 1 calc R .
C21 C 0.13269(13) 0.3936(5) 0.3252(5) 0.0303(13) Uani 1 d . .
H21 H 0.12418(13) 0.4034(5) 0.3878(5) 0.036 Uiso 1 calc R .
C22 C 0.14170(12) 0.2830(5) 0.3069(5) 0.0335(14) Uani 1 d . .
C23 C 0.13588(14) 0.2040(6) 0.3840(5) 0.042(2) Uani 1 d . .
H23A H 0.11968(14) 0.2268(6) 0.4161(5) 0.063 Uiso 1 calc R .
H23B H 0.15262(14) 0.1974(6) 0.4335(5) 0.063 Uiso 1 calc R .
H23C H 0.13160(14) 0.1368(6) 0.3522(5) 0.063 Uiso 1 calc R .
C24 C 0.16686(13) 0.2601(5) 0.2553(5) 0.0365(15) Uani 1 d . .
H24A H 0.16795(13) 0.3111(5) 0.2028(5) 0.055 Uiso 1 calc R .
H24B H 0.16501(13) 0.1904(5) 0.2267(5) 0.055 Uiso 1 calc R .
H24C H 0.18412(13) 0.2638(5) 0.3028(5) 0.055 Uiso 1 calc R .
C25 C 0.11470(12) 0.3284(5) 0.2472(4) 0.0294(13) Uani 1 d . .
H25 H 0.09651(12) 0.3024(5) 0.2676(4) 0.035 Uiso 1 calc R .
C26 C 0.11376(13) 0.3484(5) 0.1419(5) 0.0312(13) Uani 1 d . .
O5 O 0.13162(10) 0.3892(4) 0.0988(3) 0.0390(11) Uani 1 d . .
O6 O 0.08957(9) 0.3114(4) 0.0923(4) 0.0420(12) Uani 1 d . .
C27 C 0.0867(2) 0.3227(7) -0.0138(6) 0.058(2) Uani 1 d . .
H27A H 0.0683(2) 0.2949(7) -0.0427(6) 0.087 Uiso 1 calc R .
H27B H 0.1019(2) 0.2846(7) -0.0398(6) 0.087 Uiso 1 calc R .
H27C H 0.0878(2) 0.3962(7) -0.0307(6) 0.087 Uiso 1 calc R .
C31 C 0.10081(13) 0.8644(5) 0.0739(5) 0.0299(13) Uani 1 d . .
H31 H 0.08831(13) 0.8368(5) 0.0152(5) 0.036 Uiso 1 calc R .
C32 C 0.10002(14) 0.9803(5) 0.0812(5) 0.0340(14) Uani 1 d . .
C33 C 0.1257(2) 1.0418(6) 0.1222(6) 0.049(2) Uani 1 d . .
H33A H 0.1201(2) 1.0977(6) 0.1640(6) 0.073 Uiso 1 calc R .
H33B H 0.1346(2) 1.0716(6) 0.0677(6) 0.073 Uiso 1 calc R .
H33C H 0.1393(2) 0.9962(6) 0.1614(6) 0.073 Uiso 1 calc R .
C34 C 0.0811(2) 1.0367(6) 0.0011(6) 0.047(2) Uani 1 d . .
H34A H 0.0896(2) 1.0341(6) -0.0605(6) 0.071 Uiso 1 calc R .
H34B H 0.0791(2) 1.1092(6) 0.0206(6) 0.071 Uiso 1 calc R .
H34C H 0.0625(2) 1.0036(6) -0.0086(6) 0.071 Uiso 1 calc R .
C35 C 0.0843(2) 0.9148(5) 0.1493(6) 0.041(2) Uani 1 d . .
H35 H 0.0633(2) 0.9133(5) 0.1326(6) 0.049 Uiso 1 calc R .
C36 C 0.0948(3) 0.9136(8) 0.2567(8) 0.079(4) Uani 1 d . .
O7 O 0.1191(2) 0.9066(6) 0.2917(5) 0.085(2) Uani 1 d . .
O8 O 0.0742(3) 0.9277(10) 0.3072(7) 0.167(6) Uani 1 d . .
C37 C 0.0847(6) 0.9403(19) 0.4164(10) 0.258(17) Uani 1 d . .
H37A H 0.0796(6) 0.8788(19) 0.4523(10) 0.387 Uiso 1 calc R .
H37B H 0.0759(6) 1.0017(19) 0.4418(10) 0.387 Uiso 1 calc R .
H37C H 0.1053(6) 0.9488(19) 0.4255(10) 0.387 Uiso 1 calc R .
C41 C 0.23364(13) 0.7941(5) -0.0857(5) 0.0304(13) Uani 1 d . .
H41 H 0.24063(13) 0.8668(5) -0.0751(5) 0.037 Uiso 1 calc R .
C42 C 0.22345(15) 0.7708(5) -0.1925(5) 0.0353(14) Uani 1 d . .
C43 C 0.2244(2) 0.8590(6) -0.2641(6) 0.050(2) Uani 1 d . .
H43A H 0.2086(2) 0.9067(6) -0.2580(6) 0.075 Uiso 1 calc R .
H43B H 0.2226(2) 0.8317(6) -0.3316(6) 0.075 Uiso 1 calc R .
H43C H 0.2424(2) 0.8961(6) -0.2495(6) 0.075 Uiso 1 calc R .
C44 C 0.19923(15) 0.6956(6) -0.2193(5) 0.041(2) Uani 1 d . .
H44A H 0.20001(15) 0.6409(6) -0.1693(5) 0.061 Uiso 1 calc R .
H44B H 0.20084(15) 0.6647(6) -0.2839(5) 0.061 Uiso 1 calc R .
H44C H 0.18116(15) 0.7327(6) -0.2221(5) 0.061 Uiso 1 calc R .
C45 C 0.25207(14) 0.7294(5) -0.1464(5) 0.0320(14) Uani 1 d . .
H45 H 0.26868(14) 0.7677(5) -0.1666(5) 0.038 Uiso 1 calc R .
C46 C 0.25661(13) 0.6166(5) -0.1341(5) 0.0297(13) Uani 1 d . .
O9 O 0.24144(11) 0.5547(4) -0.1021(4) 0.0408(11) Uani 1 d . .
O10 O 0.28117(9) 0.5916(4) -0.1673(3) 0.0364(10) Uani 1 d . .
C47 C 0.2879(2) 0.4825(6) -0.1642(6) 0.050(2) Uani 1 d . .
H47A H 0.3070(2) 0.4724(6) -0.1819(6) 0.075 Uiso 1 calc R .
H47B H 0.2742(2) 0.4452(6) -0.2111(6) 0.075 Uiso 1 calc R .
H47C H 0.2871(2) 0.4559(6) -0.0974(6) 0.075 Uiso 1 calc R .
Fe2 Fe 0.0000 0.50141(11) 0.5000 0.0325(3) Uani 1 d S .
O11 O 0.04172(10) 0.4953(5) 0.4504(4) 0.0543(14) Uani 1 d DU .
C3 C 0.0640(3) 0.5644(18) 0.4627(16) 0.087(7) Uani 0.58(2) d PDU 5
H3A H 0.0553(3) 0.6332(18) 0.4704(16) 0.104 Uiso 0.58(2) calc PR 5
H3C H 0.0716(3) 0.5662(18) 0.3986(16) 0.104 Uiso 0.58(2) calc PR 5
C4 C 0.0902(4) 0.5599(39) 0.5423(23) 0.232(24) Uani 0.58(2) d PDU 5
H4A H 0.0869(4) 0.6039(39) 0.5982(23) 0.348 Uiso 0.58(2) calc PR 5
H4C H 0.1069(4) 0.5847(39) 0.5141(23) 0.348 Uiso 0.58(2) calc PR 5
H4D H 0.0933(4) 0.4883(39) 0.5649(23) 0.348 Uiso 0.58(2) calc PR 5
C3C C 0.0536(9) 0.5501(23) 0.3761(25) 0.155(14) Uani 0.42(2) d PDU 6
H3C1 H 0.0401(9) 0.5491(23) 0.3147(25) 0.186 Uiso 0.42(2) calc PR 6
H3C2 H 0.0711(9) 0.5143(23) 0.3625(25) 0.186 Uiso 0.42(2) calc PR 6
C4C C 0.0607(4) 0.6614(16) 0.4042(13) 0.055(6) Uani 0.42(2) d PDU 6
H4C1 H 0.0441(4) 0.7053(16) 0.3843(13) 0.082 Uiso 0.42(2) calc PR 6
H4C2 H 0.0766(4) 0.6848(16) 0.3706(13) 0.082 Uiso 0.42(2) calc PR 6
H4C3 H 0.0660(4) 0.6663(16) 0.4757(13) 0.082 Uiso 0.42(2) calc PR 6
N5 N 0.0000 0.6557(7) 0.5000 0.039(2) Uani 1 d S .
N6 N 0.01518(11) 0.5006(5) 0.6413(4) 0.0355(12) Uani 1 d . .
N7 N 0.0000 0.3482(6) 0.5000 0.033(2) Uani 1 d S .
C9A C 0.01210(15) 0.7191(6) 0.5739(5) 0.040(2) Uani 1 d . .
C10A C 0.02513(14) 0.5846(6) 0.6975(5) 0.0372(15) Uani 1 d . .
C11A C 0.01481(13) 0.4198(6) 0.7046(5) 0.0361(14) Uani 1 d . .
C12A C 0.00142(13) 0.2852(6) 0.5815(5) 0.0338(14) Uani 1 d . .
C9B C 0.0077(2) 0.8246(6) 0.5459(6) 0.049(2) Uani 1 d . .
H9B H 0.0141(2) 0.8837(6) 0.5837(6) 0.059 Uiso 1 calc R .
C10B C 0.03179(15) 0.5521(6) 0.7975(5) 0.043(2) Uani 1 d . .
H10B H 0.03946(15) 0.5941(6) 0.8515(5) 0.052 Uiso 1 calc R .
C11B C 0.02521(14) 0.4506(6) 0.8015(5) 0.039(2) Uani 1 d . .
H11B H 0.02720(14) 0.4080(6) 0.8587(5) 0.047 Uiso 1 calc R .
C12B C 0.00032(14) 0.1791(6) 0.5492(5) 0.041(2) Uani 1 d . .
H12B H 0.00010(14) 0.1197(6) 0.5901(5) 0.050 Uiso 1 calc R .
C5M C 0.02532(14) 0.6864(6) 0.6665(5) 0.037(2) Uani 1 d . .
C6M C 0.00607(13) 0.3184(6) 0.6781(5) 0.0365(15) Uani 1 d . .
C51 C 0.03538(14) 0.7706(6) 0.7378(5) 0.0370(15) Uani 1 d . .
H51 H 0.01966(14) 0.8010(6) 0.7707(5) 0.044 Uiso 1 calc R .
C52 C 0.05746(15) 0.8490(6) 0.7214(5) 0.042(2) Uani 1 d . .
C53 C 0.0531(2) 0.9589(7) 0.7526(6) 0.054(2) Uani 1 d . .
H53A H 0.0416(2) 0.9959(7) 0.6992(6) 0.081 Uiso 1 calc R .
H53B H 0.0715(2) 0.9932(7) 0.7674(6) 0.081 Uiso 1 calc R .
H53C H 0.0434(2) 0.9591(7) 0.8116(6) 0.081 Uiso 1 calc R .
C54 C 0.0740(2) 0.8400(8) 0.6334(6) 0.058(2) Uani 1 d . .
H54A H 0.0940(2) 0.8575(8) 0.6541(6) 0.087 Uiso 1 calc R .
H54B H 0.0661(2) 0.8878(8) 0.5814(6) 0.087 Uiso 1 calc R .
H54C H 0.0727(2) 0.7688(8) 0.6081(6) 0.087 Uiso 1 calc R .
C55 C 0.06367(14) 0.7703(6) 0.8051(5) 0.040(2) Uani 1 d . .
H55 H 0.06272(14) 0.7994(6) 0.8724(5) 0.048 Uiso 1 calc R .
C56 C 0.08582(15) 0.6919(6) 0.8009(6) 0.044(2) Uani 1 d . .
O12 O 0.09091(12) 0.6432(5) 0.7300(4) 0.059(2) Uani 1 d . .
O13 O 0.09964(11) 0.6787(4) 0.8914(4) 0.0564(15) Uani 1 d . .
C57 C 0.1229(2) 0.6047(8) 0.8964(8) 0.081(3) Uani 1 d . .
H57A H 0.1284(2) 0.5837(8) 0.9651(8) 0.121 Uiso 1 calc R .
H57B H 0.1391(2) 0.6370(8) 0.8709(8) 0.121 Uiso 1 calc R .
H57C H 0.1168(2) 0.5437(8) 0.8565(8) 0.121 Uiso 1 calc R .
C61 C 0.00359(14) 0.2417(6) 0.7602(5) 0.040(2) Uani 1 d . .
H61 H 0.02188(14) 0.2073(6) 0.7861(5) 0.048 Uiso 1 calc R .
C62 C -0.02222(14) 0.1767(6) 0.7693(6) 0.044(2) Uani 1 d . .
C63 C -0.04859(14) 0.1806(6) 0.6936(6) 0.046(2) Uani 1 d . .
H63A H -0.06537(14) 0.1666(6) 0.7262(6) 0.069 Uiso 1 calc R .
H63B H -0.04712(14) 0.1283(6) 0.6425(6) 0.069 Uiso 1 calc R .
H63C H -0.05027(14) 0.2495(6) 0.6632(6) 0.069 Uiso 1 calc R .
C64 C -0.0164(2) 0.0709(7) 0.8173(7) 0.060(2) Uani 1 d . .
H64A H -0.0131(2) 0.0200(7) 0.7668(7) 0.090 Uiso 1 calc R .
H64B H -0.0328(2) 0.0495(7) 0.8492(7) 0.090 Uiso 1 calc R .
H64C H 0.0004(2) 0.0752(7) 0.8669(7) 0.090 Uiso 1 calc R .
C65 C -0.01541(14) 0.2661(6) 0.8399(5) 0.040(2) Uani 1 d . .
H65 H -0.00732(14) 0.2453(6) 0.9082(5) 0.048 Uiso 1 calc R .
C66 C -0.03157(13) 0.3660(6) 0.8340(5) 0.0371(15) Uani 1 d . .
O14 O -0.04493(10) 0.4032(4) 0.7610(4) 0.0432(12) Uani 1 d . .
O15 O -0.02810(10) 0.4116(5) 0.9221(4) 0.0481(13) Uani 1 d . .
C67 C -0.0387(2) 0.5154(8) 0.9230(7) 0.060(2) Uani 1 d . .
H67A H -0.0311(2) 0.5493(8) 0.9850(7) 0.090 Uiso 1 calc R .
H67B H -0.0595(2) 0.5139(8) 0.9173(7) 0.090 Uiso 1 calc R .
H67C H -0.0328(2) 0.5541(8) 0.8673(7) 0.090 Uiso 1 calc R .
Cl1 Cl 0.0000 0.8087(3) 0.0000 0.0778(11) Uani 1 d SDU .
O21 O 0.0216(2) 0.8735(8) -0.0293(7) 0.084(3) Uani 0.79(2) d PDU .
O22 O 0.0104(3) 0.7515(11) 0.0806(7) 0.230(9) Uani 0.79(2) d PDU .
O21B O 0.0083(10) 0.8694(22) 0.0821(12) 0.227(19) Uani 0.21(2) d PDU .
O22B O 0.0222(4) 0.7439(21) -0.0209(31) 0.127(12) Uani 0.21(2) d PDU .
Cl2 Cl 0.14398(8) 0.0228(6) 0.6878(5) 0.195(3) Uani 1 d DU .
O23 O 0.1305(4) 0.0464(16) 0.6054(9) 0.131(7) Uani 0.638(13) d PDU .
O24 O 0.1699(2) 0.0297(13) 0.7307(10) 0.108(5) Uani 0.638(13) d PDU .
O25 O 0.1244(2) 0.0388(16) 0.7677(10) 0.152(8) Uani 0.638(13) d PDU .
O26 O 0.1411(5) -0.0979(12) 0.6995(19) 0.223(12) Uani 0.638(13) d PDU .
O23B O 0.1599(4) -0.0180(18) 0.6090(18) 0.178(14) Uani 0.362(13) d PDU .
O24B O 0.1554(4) 0.1241(15) 0.7034(18) 0.148(11) Uani 0.362(13) d PDU .
O25B O 0.1445(8) -0.0416(25) 0.7589(21) 0.215(14) Uani 0.362(13) d PDU .
O26B O 0.1177(3) 0.0401(20) 0.6277(18) 0.106(9) Uani 0.362(13) d PDU .
C71 C 0.1003(2) 0.2698(17) 0.6518(8) 0.119(8) Uani 0.545(12) d PDU 1
H71 H 0.1107(2) 0.2038(17) 0.6697(8) 0.143 Uiso 0.545(12) calc PR 1
Cl11 Cl 0.07579(11) 0.2513(11) 0.5514(5) 0.136(5) Uani 0.545(12) d PDU 1
Cl12 Cl 0.0841(2) 0.3092(20) 0.7434(7) 0.249(12) Uani 0.545(12) d PDU 1
Cl13 Cl 0.1230(7) 0.3629(30) 0.6287(17) 0.638(17) Uani 0.545(12) d PDU 1
C71B C 0.1003(2) 0.2698(17) 0.6518(8) 0.119(8) Uani 0.182(9) d P 2
H71B H 0.1107(2) 0.2038(17) 0.6697(8) 0.143 Uiso 0.182(9) d P 2
Cl1B Cl 0.0827(3) 0.2155(10) 0.7492(11) 0.055(4) Uiso 0.182(9) d P 2
Cl2B Cl 0.1312(3) 0.2981(11) 0.6384(10) 0.060(4) Uiso 0.182(9) d P 2
Cl3B Cl 0.0786(5) 0.3199(18) 0.5750(19) 0.095(7) Uiso 0.182(9) d P 2
O31 O 0.1608(2) 0.8166(9) 0.4230(6) 0.105(3) Uani 1 d DU .
H31A H 0.1446(13) 0.8432(118) 0.4106(79) 0.158 Uiso 1 calc R .
C81 C 0.1620(5) 0.7536(27) 0.5122(12) 0.291(19) Uani 1 d DU .
H81A H 0.1593(5) 0.8016(27) 0.5668(12) 0.350 Uiso 1 calc R .
H81B H 0.1816(5) 0.7271(27) 0.5259(12) 0.350 Uiso 1 calc R .
C82 C 0.1424(5) 0.6612(28) 0.5218(19) 0.322(23) Uani 1 d DU .
H82A H 0.1326(5) 0.6703(28) 0.5802(19) 0.483 Uiso 1 calc R .
H82B H 0.1536(5) 0.5973(28) 0.5285(19) 0.483 Uiso 1 calc R .
H82C H 0.1284(5) 0.6567(28) 0.4628(19) 0.483 Uiso 1 calc R .

loop_
_atom_type_symbol
_atom_type_description
_atom_type_scat_dispersion_real
_atom_type_scat_dispersion_imag
_atom_type_scat_source
C C 0.0033 0.0016 'International Tables Vol C Tables 4.2.6.8 and 6.1.1.4'
H H 0.0000 0.0000 'International Tables Vol C Tables 4.2.6.8 and 6.1.1.4'
N N 0.0061 0.0033 'International Tables Vol C Tables 4.2.6.8 and 6.1.1.4'
O O 0.0106 0.0060 'International Tables Vol C Tables 4.2.6.8 and 6.1.1.4'
Cl Cl 0.1484 0.1585 'International Tables Vol C Tables 4.2.6.8 and 6.1.1.4'
Fe Fe 0.3463 0.8444 'International Tables Vol C Tables 4.2.6.8 and 6.1.1.4'

loop_
_geom_angle_atom_site_label_1
_geom_angle_atom_site_label_2
_geom_angle_atom_site_label_3
_geom_angle
_geom_angle_site_symmetry_1
_geom_angle_site_symmetry_3
_geom_angle_publ_flag
N4 Fe1 N1 90.0(2) . . ?
N4 Fe1 N3 89.9(2) . . ?
N1 Fe1 N3 177.3(2) . . ?
N4 Fe1 N2 178.4(2) . . ?
N1 Fe1 N2 90.2(2) . . ?
N3 Fe1 N2 89.8(2) . . ?
N4 Fe1 O2 93.3(2) . . ?
N1 Fe1 O2 86.9(2) . . ?
N3 Fe1 O2 95.8(2) . . ?
N2 Fe1 O2 88.3(2) . . ?
N4 Fe1 O1 90.2(2) . . ?
N1 Fe1 O1 92.9(2) . . ?
N3 Fe1 O1 84.4(2) . . ?
N2 Fe1 O1 88.1(2) . . ?
O2 Fe1 O1 176.5(2) . . ?
C1 O1 Fe1 128.2(4) . . ?
C1 O1 H1O 109.5(48) . . ?
Fe1 O1 H1O 117.0(46) . . ?
O1 C1 C2 110.4(6) . . ?
O1 C1 H1A 109.6(3) . . ?
C2 C1 H1A 109.6(5) . . ?
O1 C1 H1B 109.6(3) . . ?
C2 C1 H1B 109.6(5) . . ?
H1A C1 H1B 108.1 . . ?
C1 C2 H2A 109.5(5) . . ?
C1 C2 H2B 109.5(4) . . ?
H2A C2 H2B 109.5 . . ?
C1 C2 H2C 109.5(5) . . ?
H2A C2 H2C 109.5 . . ?
H2B C2 H2C 109.5 . . ?
Fe1 O2 H2O 101.6(52) . . ?
Fe1 O2 H3O 132.5(52) . . ?
H2O O2 H3O 114.0(53) . . ?
C1A N1 C2A 107.0(5) . . ?
C1A N1 Fe1 127.4(4) . . ?
C2A N1 Fe1 125.6(4) . . ?
C4A N2 C3A 107.2(5) . . ?
C4A N2 Fe1 127.5(4) . . ?
C3A N2 Fe1 125.3(4) . . ?
C6A N3 C5A 107.1(5) . . ?
C6A N3 Fe1 127.6(4) . . ?
C5A N3 Fe1 125.0(4) . . ?
C8A N4 C7A 106.6(5) . . ?
C8A N4 Fe1 127.2(4) . . ?
C7A N4 Fe1 126.2(4) . . ?
N1 C1A C4M 124.7(5) . . ?
N1 C1A C1B 108.3(5) . . ?
C4M C1A C1B 126.4(6) . . ?
N1 C2A C1M 124.6(5) . . ?
N1 C2A C2B 109.0(5) . . ?
C1M C2A C2B 126.3(5) . . ?
C1M C3A N2 124.8(5) . . ?
C1M C3A C3B 126.7(5) . . ?
N2 C3A C3B 107.9(5) . . ?
N2 C4A C2M 124.0(5) . . ?
N2 C4A C4B 109.9(5) . . ?
C2M C4A C4B 125.8(5) . . ?
N3 C5A C2M 125.1(5) . . ?
N3 C5A C5B 108.4(5) . . ?
C2M C5A C5B 126.4(5) . . ?
N3 C6A C3M 124.7(5) . . ?
N3 C6A C6B 109.1(5) . . ?
C3M C6A C6B 125.6(6) . . ?
C3M C7A N4 125.3(5) . . ?
C3M C7A C7B 125.5(5) . . ?
N4 C7A C7B 108.7(5) . . ?
N4 C8A C4M 125.0(5) . . ?
N4 C8A C8B 109.2(5) . . ?
C4M C8A C8B 125.5(5) . . ?
C2B C1B C1A 108.7(5) . . ?
C2B C1B H1B1 125.6(4) . . ?
C1A C1B H1B1 125.6(3) . . ?
C1B C2B C2A 106.9(5) . . ?
C1B C2B H2B1 126.6(3) . . ?
C2A C2B H2B1 126.6(3) . . ?
C4B C3B C3A 108.0(5) . . ?
C4B C3B H3B 126.0(4) . . ?
C3A C3B H3B 126.0(3) . . ?
C3B C4B C4A 106.8(5) . . ?
C3B C4B H4B 126.6(4) . . ?
C4A C4B H4B 126.6(3) . . ?
C6B C5B C5A 106.8(5) . . ?
C6B C5B H5B 126.6(4) . . ?
C5A C5B H5B 126.6(4) . . ?
C5B C6B C6A 108.4(6) . . ?
C5B C6B H6B 125.8(4) . . ?
C6A C6B H6B 125.8(4) . . ?
C8B C7B C7A 107.8(5) . . ?
C8B C7B H7B 126.1(4) . . ?
C7A C7B H7B 126.1(3) . . ?
C7B C8B C8A 107.6(6) . . ?
C7B C8B H8B 126.2(4) . . ?
C8A C8B H8B 126.2(3) . . ?
C3A C1M C2A 122.9(5) . . ?
C3A C1M C11 118.1(5) . . ?
C2A C1M C11 118.5(5) . . ?
C5A C2M C4A 122.7(5) . . ?
C5A C2M C21 118.2(5) . . ?
C4A C2M C21 119.0(5) . . ?
C7A C3M C6A 121.9(5) . . ?
C7A C3M C31 118.8(5) . . ?
C6A C3M C31 118.2(5) . . ?
C1A C4M C8A 122.2(5) . . ?
C1A C4M C41 120.0(5) . . ?
C8A C4M C41 116.7(5) . . ?
C12 C11 C1M 124.6(5) . . ?
C12 C11 C15 60.6(4) . . ?
C1M C11 C15 120.9(5) . . ?
C12 C11 H11 113.6(3) . . ?
C1M C11 H11 113.6(3) . . ?
C15 C11 H11 113.6(3) . . ?
C11 C12 C14 123.0(5) . . ?
C11 C12 C13 115.2(6) . . ?
C14 C12 C13 112.5(6) . . ?
C11 C12 C15 61.5(4) . . ?
C14 C12 C15 119.7(6) . . ?
C13 C12 C15 116.1(6) . . ?
C12 C13 H13A 109.5(4) . . ?
C12 C13 H13B 109.5(4) . . ?
H13A C13 H13B 109.5 . . ?
C12 C13 H13C 109.5(4) . . ?
H13A C13 H13C 109.5 . . ?
H13B C13 H13C 109.5 . . ?
C12 C14 H14A 109.5(3) . . ?
C12 C14 H14B 109.5(4) . . ?
H14A C14 H14B 109.5 . . ?
C12 C14 H14C 109.5(4) . . ?
H14A C14 H14C 109.5 . . ?
H14B C14 H14C 109.5 . . ?
C16 C15 C12 122.5(6) . . ?
C16 C15 C11 118.6(5) . . ?
C12 C15 C11 57.9(4) . . ?
C16 C15 H15 115.2(3) . . ?
C12 C15 H15 115.2(3) . . ?
C11 C15 H15 115.2(3) . . ?
O3 C16 O4 122.4(6) . . ?
O3 C16 C15 128.1(6) . . ?
O4 C16 C15 109.5(5) . . ?
C16 O4 C17 116.4(5) . . ?
O4 C17 H17A 109.5(4) . . ?
O4 C17 H17B 109.5(4) . . ?
H17A C17 H17B 109.5 . . ?
O4 C17 H17C 109.5(4) . . ?
H17A C17 H17C 109.5 . . ?
H17B C17 H17C 109.5 . . ?
C2M C21 C22 122.2(5) . . ?
C2M C21 C25 120.0(5) . . ?
C22 C21 C25 60.9(4) . . ?
C2M C21 H21 114.4(3) . . ?
C22 C21 H21 114.4(4) . . ?
C25 C21 H21 114.4(3) . . ?
C24 C22 C23 115.0(5) . . ?
C24 C22 C21 121.6(5) . . ?
C23 C22 C21 115.8(6) . . ?
C24 C22 C25 119.2(6) . . ?
C23 C22 C25 114.1(5) . . ?
C21 C22 C25 59.9(4) . . ?
C22 C23 H23A 109.5(4) . . ?
C22 C23 H23B 109.5(3) . . ?
H23A C23 H23B 109.5 . . ?
C22 C23 H23C 109.5(4) . . ?
H23A C23 H23C 109.5 . . ?
H23B C23 H23C 109.5 . . ?
C22 C24 H24A 109.5(4) . . ?
C22 C24 H24B 109.5(4) . . ?
H24A C24 H24B 109.5 . . ?
C22 C24 H24C 109.5(4) . . ?
H24A C24 H24C 109.5 . . ?
H24B C24 H24C 109.5 . . ?
C26 C25 C21 122.3(5) . . ?
C26 C25 C22 120.5(5) . . ?
C21 C25 C22 59.2(4) . . ?
C26 C25 H25 114.6(3) . . ?
C21 C25 H25 114.6(3) . . ?
C22 C25 H25 114.6(3) . . ?
O5 C26 O6 121.1(6) . . ?
O5 C26 C25 128.4(6) . . ?
O6 C26 C25 110.5(5) . . ?
C26 O6 C27 115.8(5) . . ?
O6 C27 H27A 109.5(4) . . ?
O6 C27 H27B 109.5(4) . . ?
H27A C27 H27B 109.5 . . ?
O6 C27 H27C 109.5(4) . . ?
H27A C27 H27C 109.5 . . ?
H27B C27 H27C 109.5 . . ?
C3M C31 C32 125.1(5) . . ?
C3M C31 C35 122.4(5) . . ?
C32 C31 C35 60.5(4) . . ?
C3M C31 H31 113.0(3) . . ?
C32 C31 H31 113.0(4) . . ?
C35 C31 H31 113.0(4) . . ?
C31 C32 C33 121.6(6) . . ?
C31 C32 C34 116.7(6) . . ?
C33 C32 C34 113.3(6) . . ?
C31 C32 C35 60.3(4) . . ?
C33 C32 C35 120.3(6) . . ?
C34 C32 C35 114.7(6) . . ?
C32 C33 H33A 109.5(4) . . ?
C32 C33 H33B 109.5(4) . . ?
H33A C33 H33B 109.5 . . ?
C32 C33 H33C 109.5(4) . . ?
H33A C33 H33C 109.5 . . ?
H33B C33 H33C 109.5 . . ?
C32 C34 H34A 109.5(4) . . ?
C32 C34 H34B 109.5(4) . . ?
H34A C34 H34B 109.5 . . ?
C32 C34 H34C 109.5(4) . . ?
H34A C34 H34C 109.5 . . ?
H34B C34 H34C 109.5 . . ?
C36 C35 C31 121.9(6) . . ?
C36 C35 C32 118.7(8) . . ?
C31 C35 C32 59.1(4) . . ?
C36 C35 H35 115.2(6) . . ?
C31 C35 H35 115.2(4) . . ?
C32 C35 H35 115.2(4) . . ?
O7 C36 O8 124.2(12) . . ?
O7 C36 C35 125.4(8) . . ?
O8 C36 C35 110.3(12) . . ?
C36 O8 C37 111.5(14) . . ?
O8 C37 H37A 109.5(12) . . ?
O8 C37 H37B 109.5(7) . . ?
H37A C37 H37B 109.5 . . ?
O8 C37 H37C 109.5(10) . . ?
H37A C37 H37C 109.5 . . ?
H37B C37 H37C 109.5 . . ?
C4M C41 C42 123.5(5) . . ?
C4M C41 C45 124.9(5) . . ?
C42 C41 C45 60.2(4) . . ?
C4M C41 H41 112.8(3) . . ?
C42 C41 H41 112.8(3) . . ?
C45 C41 H41 112.8(3) . . ?
C43 C42 C41 116.5(6) . . ?
C43 C42 C44 114.3(6) . . ?
C41 C42 C44 120.1(5) . . ?
C43 C42 C45 115.8(6) . . ?
C41 C42 C45 60.6(4) . . ?
C44 C42 C45 119.2(5) . . ?
C42 C43 H43A 109.5(4) . . ?
C42 C43 H43B 109.5(4) . . ?
H43A C43 H43B 109.5 . . ?
C42 C43 H43C 109.5(4) . . ?
H43A C43 H43C 109.5 . . ?
H43B C43 H43C 109.5 . . ?
C42 C44 H44A 109.5(4) . . ?
C42 C44 H44B 109.5(3) . . ?
H44A C44 H44B 109.5 . . ?
C42 C44 H44C 109.5(4) . . ?
H44A C44 H44C 109.5 . . ?
H44B C44 H44C 109.5 . . ?
C46 C45 C42 120.2(6) . . ?
C46 C45 C41 124.1(6) . . ?
C42 C45 C41 59.2(4) . . ?
C46 C45 H45 114.1(4) . . ?
C42 C45 H45 114.1(3) . . ?
C41 C45 H45 114.1(3) . . ?
O9 C46 O10 123.6(6) . . ?
O9 C46 C45 127.8(6) . . ?
O10 C46 C45 108.5(5) . . ?
C46 O10 C47 115.1(6) . . ?
O10 C47 H47A 109.5(4) . . ?
O10 C47 H47B 109.5(4) . . ?
H47A C47 H47B 109.5 . . ?
O10 C47 H47C 109.5(4) . . ?
H47A C47 H47C 109.5 . . ?
H47B C47 H47C 109.5 . . ?
N6 Fe2 N6 179.4(4) 2_556 . ?
N6 Fe2 N7 89.7(2) 2_556 . ?
N6 Fe2 N7 89.7(2) . . ?
N6 Fe2 N5 90.3(2) 2_556 . ?
N6 Fe2 N5 90.3(2) . . ?
N7 Fe2 N5 180.000(2) . . ?
N6 Fe2 O11 94.0(2) 2_556 2_556 ?
N6 Fe2 O11 85.9(2) . 2_556 ?
N7 Fe2 O11 87.9(2) . 2_556 ?
N5 Fe2 O11 92.1(2) . 2_556 ?
N6 Fe2 O11 85.9(2) 2_556 . ?
N6 Fe2 O11 94.0(2) . . ?
N7 Fe2 O11 87.9(2) . . ?
N5 Fe2 O11 92.1(2) . . ?
O11 Fe2 O11 175.9(3) 2_556 . ?
C3 O11 Fe2 130.9(10) . . ?
C3C O11 Fe2 132.1(18) . . ?
O11 C3 C4 126.8(23) . . ?
O11 C3 H3A 105.6(10) . . ?
C4 C3 H3A 105.6(19) . . ?
O11 C3 H3C 105.6(9) . . ?
C4 C3 H3C 105.6(13) . . ?
H3A C3 H3C 106.1 . . ?
C3 C4 H4A 109.5(16) . . ?
C3 C4 H4C 109.5(14) . . ?
H4A C4 H4C 109.5 . . ?
C3 C4 H4D 109.5(20) . . ?
H4A C4 H4D 109.5 . . ?
H4C C4 H4D 109.5 . . ?
O11 C3C C4C 112.9(21) . . ?
O11 C3C H3C1 109.0(17) . . ?
C4C C3C H3C1 109.0(18) . . ?
O11 C3C H3C2 109.0(16) . . ?
C4C C3C H3C2 109.0(17) . . ?
H3C1 C3C H3C2 107.8 . . ?
C3C C4C H4C1 109.5(19) . . ?
C3C C4C H4C2 109.5(13) . . ?
H4C1 C4C H4C2 109.5 . . ?
C3C C4C H4C3 109.5(15) . . ?
H4C1 C4C H4C3 109.5 . . ?
H4C2 C4C H4C3 109.5 . . ?
C9A N5 C9A 106.5(9) . 2_556 ?
C9A N5 Fe2 126.7(4) . . ?
C9A N5 Fe2 126.7(4) 2_556 . ?
C11A N6 C10A 106.4(5) . . ?
C11A N6 Fe2 126.5(5) . . ?
C10A N6 Fe2 126.7(5) . . ?
C12A N7 C12A 107.4(8) 2_556 . ?
C12A N7 Fe2 126.3(4) 2_556 . ?
C12A N7 Fe2 126.3(4) . . ?
N5 C9A C5M 125.7(7) . . ?
N5 C9A C9B 109.9(6) . . ?
C5M C9A C9B 124.3(7) . . ?
N6 C10A C5M 126.4(6) . . ?
N6 C10A C10B 108.7(6) . . ?
C5M C10A C10B 124.4(7) . . ?
N6 C11A C6M 125.4(6) . . ?
N6 C11A C11B 110.5(6) . . ?
C6M C11A C11B 124.1(6) . . ?
N7 C12A C6M 125.3(7) . . ?
N7 C12A C12B 108.6(6) . . ?
C6M C12A C12B 125.8(6) . . ?
C9B C9B C9A 106.8(4) 2_556 . ?
C9B C9B H9B 126.585(7) 2_556 . ?
C9A C9B H9B 126.6(4) . . ?
C11B C10B C10A 107.4(7) . . ?
C11B C10B H10B 126.3(4) . . ?
C10A C10B H10B 126.3(4) . . ?
C10B C11B C11A 106.9(6) . . ?
C10B C11B H11B 126.5(4) . . ?
C11A C11B H11B 126.5(4) . . ?
C12B C12B C12A 107.6(4) 2_556 . ?
C12B C12B H12B 126.18(2) 2_556 . ?
C12A C12B H12B 126.2(4) . . ?
C10A C5M C9A 122.9(6) . . ?
C10A C5M C51 120.3(6) . . ?
C9A C5M C51 116.0(6) . . ?
C12A C6M C11A 122.8(6) . . ?
C12A C6M C61 119.4(7) . . ?
C11A C6M C61 117.8(6) . . ?
C52 C51 C5M 124.4(6) . . ?
C52 C51 C55 60.7(5) . . ?
C5M C51 C55 124.9(6) . . ?
C52 C51 H51 112.5(4) . . ?
C5M C51 H51 112.5(4) . . ?
C55 C51 H51 112.5(4) . . ?
C51 C52 C53 118.0(7) . . ?
C51 C52 C54 120.8(6) . . ?
C53 C52 C54 113.6(7) . . ?
C51 C52 C55 60.7(5) . . ?
C53 C52 C55 115.7(6) . . ?
C54 C52 C55 118.0(7) . . ?
C52 C53 H53A 109.5(4) . . ?
C52 C53 H53B 109.5(4) . . ?
H53A C53 H53B 109.5 . . ?
C52 C53 H53C 109.5(5) . . ?
H53A C53 H53C 109.5 . . ?
H53B C53 H53C 109.5 . . ?
C52 C54 H54A 109.5(4) . . ?
C52 C54 H54B 109.5(4) . . ?
H54A C54 H54B 109.5 . . ?
C52 C54 H54C 109.5(5) . . ?
H54A C54 H54C 109.5 . . ?
H54B C54 H54C 109.5 . . ?
C56 C55 C51 124.0(6) . . ?
C56 C55 C52 119.9(6) . . ?
C51 C55 C52 58.5(4) . . ?
C56 C55 H55 114.3(4) . . ?
C51 C55 H55 114.3(4) . . ?
C52 C55 H55 114.3(4) . . ?
O12 C56 O13 123.5(7) . . ?
O12 C56 C55 127.6(7) . . ?
O13 C56 C55 108.8(6) . . ?
C56 O13 C57 114.1(7) . . ?
O13 C57 H57A 109.5(5) . . ?
O13 C57 H57B 109.5(6) . . ?
H57A C57 H57B 109.5 . . ?
O13 C57 H57C 109.5(4) . . ?
H57A C57 H57C 109.5 . . ?
H57B C57 H57C 109.5 . . ?
C62 C61 C6M 124.6(6) . . ?
C62 C61 C65 59.7(5) . . ?
C6M C61 C65 120.1(6) . . ?
C62 C61 H61 113.9(4) . . ?
C6M C61 H61 113.9(3) . . ?
C65 C61 H61 113.9(4) . . ?
C61 C62 C65 61.1(5) . . ?
C61 C62 C63 122.4(6) . . ?
C65 C62 C63 120.0(6) . . ?
C61 C62 C64 115.4(6) . . ?
C65 C62 C64 113.3(6) . . ?
C63 C62 C64 114.2(7) . . ?
C62 C63 H63A 109.5(4) . . ?
C62 C63 H63B 109.5(4) . . ?
H63A C63 H63B 109.5 . . ?
C62 C63 H63C 109.5(4) . . ?
H63A C63 H63C 109.5 . . ?
H63B C63 H63C 109.5 . . ?
C62 C64 H64A 109.5(5) . . ?
C62 C64 H64B 109.5(4) . . ?
H64A C64 H64B 109.5 . . ?
C62 C64 H64C 109.5(5) . . ?
H64A C64 H64C 109.5 . . ?
H64B C64 H64C 109.5 . . ?
C66 C65 C62 123.7(6) . . ?
C66 C65 C61 118.9(6) . . ?
C62 C65 C61 59.2(5) . . ?
C66 C65 H65 114.6(4) . . ?
C62 C65 H65 114.6(4) . . ?
C61 C65 H65 114.6(4) . . ?
O14 C66 O15 124.1(7) . . ?
O14 C66 C65 126.7(7) . . ?
O15 C66 C65 109.2(6) . . ?
C66 O15 C67 114.7(6) . . ?
O15 C67 H67A 109.5(4) . . ?
O15 C67 H67B 109.5(4) . . ?
H67A C67 H67B 109.5 . . ?
O15 C67 H67C 109.5(4) . . ?
H67A C67 H67C 109.5 . . ?
H67B C67 H67C 109.5 . . ?
O22 Cl1 O22 114.6(12) 2 . ?
O22 Cl1 O21B 175.3(21) 2 . ?
O22 Cl1 O21B 67.4(12) . . ?
O22 Cl1 O21B 67.4(12) 2 2 ?
O22 Cl1 O21B 175.3(21) . 2 ?
O21B Cl1 O21B 111.0(21) . 2 ?
O22 Cl1 O22B 68.7(17) 2 2 ?
O22 Cl1 O22B 73.7(18) . 2 ?
O21B Cl1 O22B 108.5(11) . 2 ?
O21B Cl1 O22B 110.9(12) 2 2 ?
O22 Cl1 O22B 73.7(18) 2 . ?
O22 Cl1 O22B 68.7(17) . . ?
O21B Cl1 O22B 110.9(12) . . ?
O21B Cl1 O22B 108.5(11) 2 . ?
O22B Cl1 O22B 106.9(20) 2 . ?
O22 Cl1 O21 107.0(6) 2 . ?
O22 Cl1 O21 110.1(7) . . ?
O21B Cl1 O21 75.7(18) . . ?
O21B Cl1 O21 65.2(19) 2 . ?
O22B Cl1 O21 175.4(18) 2 . ?
O22B Cl1 O21 72.7(10) . . ?
O22 Cl1 O21 110.1(7) 2 2 ?
O22 Cl1 O21 107.0(6) . 2 ?
O21B Cl1 O21 65.2(19) . 2 ?
O21B Cl1 O21 75.7(18) 2 2 ?
O22B Cl1 O21 72.7(10) 2 2 ?
O22B Cl1 O21 175.4(18) . 2 ?
O21 Cl1 O21 108.0(8) . 2 ?
Cl1 O21 O21B 56.2(11) . 2 ?
Cl1 O21 O22B 53.2(5) . . ?
O21B O21 O22B 90.3(16) 2 . ?
Cl1 O21 O21B 51.2(11) . . ?
O21B O21 O21B 89.5(6) 2 . ?
O22B O21 O21B 85.1(14) . . ?
Cl1 O22 O21B 56.9(6) . . ?
Cl1 O22 O22B 56.8(11) . . ?
O21B O22 O22B 96.1(18) . . ?
Cl1 O22 O22B 54.2(11) . 2 ?
O21B O22 O22B 90.4(18) . 2 ?
O22B O22 O22B 88.8(8) . 2 ?
Cl1 O21B O21 58.6(11) . 2 ?
Cl1 O21B O22 55.7(10) . . ?
O21 O21B O22 95.0(18) 2 . ?
Cl1 O21B O21 53.1(10) . . ?
O21 O21B O21 90.4(7) 2 . ?
O22 O21B O21 89.2(17) . . ?
Cl1 O22B O22 54.4(9) . . ?
Cl1 O22B O22 52.0(9) . 2 ?
O22 O22B O22 90.8(7) . 2 ?
Cl1 O22B O21 54.1(9) . . ?
O22 O22B O21 89.6(15) . . ?
O22 O22B O21 84.3(14) 2 . ?
O23 Cl2 O25B 142.6(18) . . ?
O23 Cl2 O24 137.1(11) . . ?
O25B Cl2 O24 77.2(17) . . ?
O23 Cl2 O24B 93.0(14) . . ?
O25B Cl2 O24B 121.0(16) . . ?
O24 Cl2 O24B 63.0(10) . . ?
O23 Cl2 O26B 30.3(9) . . ?
O25B Cl2 O26B 118.0(15) . . ?
O24 Cl2 O26B 164.4(12) . . ?
O24B Cl2 O26B 103.5(12) . . ?
O23 Cl2 O23B 71.9(13) . . ?
O25B Cl2 O23B 111.1(16) . . ?
O24 Cl2 O23B 79.0(10) . . ?
O24B Cl2 O23B 102.3(11) . . ?
O26B Cl2 O23B 97.5(12) . . ?
O23 Cl2 O25 108.4(9) . . ?
O25B Cl2 O25 60.0(18) . . ?
O24 Cl2 O25 107.2(9) . . ?
O24B Cl2 O25 91.3(13) . . ?
O26B Cl2 O25 79.6(11) . . ?
O23B Cl2 O25 166.3(13) . . ?
O23 Cl2 O26 106.8(12) . . ?
O25B Cl2 O26 43.2(18) . . ?
O24 Cl2 O26 96.5(10) . . ?
O24B Cl2 O26 158.8(12) . . ?
O26B Cl2 O26 97.5(14) . . ?
O23B Cl2 O26 77.5(15) . . ?
O25 Cl2 O26 89.5(9) . . ?
O26B O23 Cl2 87.5(19) . . ?
O26B O23 O23B 134.6(30) . . ?
Cl2 O23 O23B 60.6(11) . . ?
Cl2 O24 O24B 62.7(7) . . ?
Cl2 O24 O25B 50.8(10) . . ?
O24B O24 O25B 101.4(13) . . ?
Cl2 O24 O23B 55.3(7) . . ?
O24B O24 O23B 89.4(12) . . ?
O25B O24 O23B 84.7(12) . . ?
O25B O25 Cl2 50.9(9) . . ?
O25B O26 Cl2 53.7(10) . . ?
Cl2 O23B O23 47.5(7) . . ?
Cl2 O23B O24 45.7(6) . . ?
O23 O23B O24 88.6(10) . . ?
Cl2 O24B O24 54.3(8) . . ?
O26 O25B Cl2 83.1(19) . . ?
O26 O25B O25 120.9(30) . . ?
Cl2 O25B O25 69.1(14) . . ?
O26 O25B O24 104.4(26) . . ?
Cl2 O25B O24 52.0(10) . . ?
O25 O25B O24 97.8(18) . . ?
O23 O26B Cl2 62.2(15) . . ?
Cl12 C71 Cl13 107.5(12) . . ?
Cl12 C71 Cl11 108.7(7) . . ?
Cl13 C71 Cl11 109.9(11) . . ?
Cl12 C71 H71 110.2(10) . . ?
Cl13 C71 H71 110.2(15) . . ?
Cl11 C71 H71 110.2(9) . . ?
Cl3B C71B Cl2B 113.0(15) . . ?
Cl3B C71B Cl1B 109.7(11) . . ?
Cl2B C71B Cl1B 135.7(11) . . ?
Cl3B C71B H71B 143.4(12) . . ?
Cl2B C71B H71B 77.3(10) . . ?
Cl1B C71B H71B 75.5(7) . . ?
C71B Cl2B H71B 36.3(5) . . ?
C81 O31 H31A 109.5(11) . . ?
O31 C81 C82 123.1(20) . . ?
O31 C81 H81A 106.6(14) . . ?
C82 C81 H81A 106.6(14) . . ?
O31 C81 H81B 106.6(11) . . ?
C82 C81 H81B 106.6(15) . . ?
H81A C81 H81B 106.5 . . ?
C81 C82 H82A 109.5(14) . . ?
C81 C82 H82B 109.5(16) . . ?
H82A C82 H82B 109.5 . . ?
C81 C82 H82C 109.5(13) . . ?
H82A C82 H82C 109.5 . . ?
H82B C82 H82C 109.5 . . ?

loop_
_geom_bond_atom_site_label_1
_geom_bond_atom_site_label_2
_geom_bond_distance
_geom_bond_site_symmetry_2
_geom_bond_publ_flag
Fe1 N4 1.944(5) . ?
Fe1 N1 1.951(4) . ?
Fe1 N3 1.951(5) . ?
Fe1 N2 1.953(5) . ?
Fe1 O2 2.173(5) . ?
Fe1 O1 2.240(4) . ?
O1 C1 1.444(8) . ?
O1 H1O 0.80(5) . ?
C1 C2 1.502(11) . ?
C1 H1A 0.99 . ?
C1 H1B 0.99 . ?
C2 H2A 0.98 . ?
C2 H2B 0.98 . ?
C2 H2C 0.98 . ?
O2 H2O 0.79(5) . ?
O2 H3O 0.81(5) . ?
N1 C1A 1.372(7) . ?
N1 C2A 1.378(7) . ?
N2 C4A 1.358(8) . ?
N2 C3A 1.379(7) . ?
N3 C6A 1.361(7) . ?
N3 C5A 1.390(7) . ?
N4 C8A 1.376(7) . ?
N4 C7A 1.388(7) . ?
C1A C4M 1.399(9) . ?
C1A C1B 1.410(9) . ?
C2A C1M 1.391(9) . ?
C2A C2B 1.415(9) . ?
C3A C1M 1.375(8) . ?
C3A C3B 1.446(8) . ?
C4A C2M 1.391(8) . ?
C4A C4B 1.434(8) . ?
C5A C2M 1.391(8) . ?
C5A C5B 1.427(8) . ?
C6A C3M 1.401(8) . ?
C6A C6B 1.410(9) . ?
C7A C3M 1.384(9) . ?
C7A C7B 1.431(8) . ?
C8A C4M 1.404(9) . ?
C8A C8B 1.431(8) . ?
C1B C2B 1.346(9) . ?
C1B H1B1 0.95 . ?
C2B H2B1 0.95 . ?
C3B C4B 1.341(9) . ?
C3B H3B 0.95 . ?
C4B H4B 0.95 . ?
C5B C6B 1.355(10) . ?
C5B H5B 0.95 . ?
C6B H6B 0.95 . ?
C7B C8B 1.345(9) . ?
C7B H7B 0.95 . ?
C8B H8B 0.95 . ?
C1M C11 1.504(8) . ?
C2M C21 1.504(8) . ?
C3M C31 1.494(8) . ?
C4M C41 1.492(8) . ?
C11 C12 1.481(9) . ?
C11 C15 1.536(8) . ?
C11 H11 1.00 . ?
C12 C14 1.507(10) . ?
C12 C13 1.515(9) . ?
C12 C15 1.523(9) . ?
C13 H13A 0.98 . ?
C13 H13B 0.98 . ?
C13 H13C 0.98 . ?
C14 H14A 0.98 . ?
C14 H14B 0.98 . ?
C14 H14C 0.98 . ?
C15 C16 1.463(8) . ?
C15 H15 1.00 . ?
C16 O3 1.214(7) . ?
C16 O4 1.341(7) . ?
O4 C17 1.447(8) . ?
C17 H17A 0.98 . ?
C17 H17B 0.98 . ?
C17 H17C 0.98 . ?
C21 C22 1.519(9) . ?
C21 C25 1.531(9) . ?
C21 H21 1.00 . ?
C22 C24 1.494(10) . ?
C22 C23 1.517(9) . ?
C22 C25 1.546(8) . ?
C23 H23A 0.98 . ?
C23 H23B 0.98 . ?
C23 H23C 0.98 . ?
C24 H24A 0.98 . ?
C24 H24B 0.98 . ?
C24 H24C 0.98 . ?
C25 C26 1.456(9) . ?
C25 H25 1.00 . ?
C26 O5 1.214(8) . ?
C26 O6 1.346(7) . ?
O6 C27 1.446(10) . ?
C27 H27A 0.98 . ?
C27 H27B 0.98 . ?
C27 H27C 0.98 . ?
C31 C32 1.501(8) . ?
C31 C35 1.519(9) . ?
C31 H31 1.00 . ?
C32 C33 1.505(10) . ?
C32 C34 1.511(9) . ?
C32 C35 1.522(10) . ?
C33 H33A 0.98 . ?
C33 H33B 0.98 . ?
C33 H33C 0.98 . ?
C34 H34A 0.98 . ?
C34 H34B 0.98 . ?
C34 H34C 0.98 . ?
C35 C36 1.488(14) . ?
C35 H35 1.00 . ?
C36 O7 1.195(14) . ?
C36 O8 1.282(12) . ?
O8 C37 1.52(2) . ?
C37 H37A 0.98 . ?
C37 H37B 0.98 . ?
C37 H37C 0.98 . ?
C41 C42 1.507(9) . ?
C41 C45 1.529(8) . ?
C41 H41 1.00 . ?
C42 C43 1.506(9) . ?
C42 C44 1.515(10) . ?
C42 C45 1.522(9) . ?
C43 H43A 0.98 . ?
C43 H43B 0.98 . ?
C43 H43C 0.98 . ?
C44 H44A 0.98 . ?
C44 H44B 0.98 . ?
C44 H44C 0.98 . ?
C45 C46 1.478(8) . ?
C45 H45 1.00 . ?
C46 O9 1.196(8) . ?
C46 O10 1.346(8) . ?
O10 C47 1.443(8) . ?
C47 H47A 0.98 . ?
C47 H47B 0.98 . ?
C47 H47C 0.98 . ?
Fe2 N6 1.973(5) 2_556 ?
Fe2 N6 1.973(5) . ?
Fe2 N7 1.977(8) . ?
Fe2 N5 1.990(10) . ?
Fe2 O11 2.179(5) 2_556 ?
Fe2 O11 2.179(5) . ?
O11 C3 1.38(2) . ?
O11 C3C 1.41(2) . ?
C3 C4 1.55(2) . ?
C3 H3A 0.99 . ?
C3 H3C 0.99 . ?
C4 H4A 0.98 . ?
C4 H4C 0.98 . ?
C4 H4D 0.98 . ?
C3C C4C 1.51(3) . ?
C3C H3C1 0.99 . ?
C3C H3C2 0.99 . ?
C4C H4C1 0.98 . ?
C4C H4C2 0.98 . ?
C4C H4C3 0.98 . ?
N5 C9A 1.368(9) . ?
N5 C9A 1.368(9) 2_556 ?
N6 C11A 1.355(9) . ?
N6 C10A 1.377(9) . ?
N7 C12A 1.373(8) 2_556 ?
N7 C12A 1.373(8) . ?
C9A C5M 1.404(9) . ?
C9A C9B 1.423(11) . ?
C10A C5M 1.380(10) . ?
C10A C10B 1.427(10) . ?
C11A C6M 1.407(10) . ?
C11A C11B 1.410(10) . ?
C12A C6M 1.378(10) . ?
C12A C12B 1.438(10) . ?
C9B C9B 1.368(14) 2_556 ?
C9B H9B 0.95 . ?
C10B C11B 1.349(10) . ?
C10B H10B 0.95 . ?
C11B H11B 0.95 . ?
C12B C12B 1.340(14) 2_556 ?
C12B H12B 0.95 . ?
C5M C51 1.497(9) . ?
C6M C61 1.512(10) . ?
C51 C52 1.496(10) . ?
C51 C55 1.530(9) . ?
C51 H51 1.00 . ?
C52 C53 1.503(11) . ?
C52 C54 1.524(11) . ?
C52 C55 1.530(10) . ?
C53 H53A 0.98 . ?
C53 H53B 0.98 . ?
C53 H53C 0.98 . ?
C54 H54A 0.98 . ?
C54 H54B 0.98 . ?
C54 H54C 0.98 . ?
C55 C56 1.468(11) . ?
C55 H55 1.00 . ?
C56 O12 1.205(9) . ?
C56 O13 1.335(9) . ?
O13 C57 1.456(10) . ?
C57 H57A 0.98 . ?
C57 H57B 0.98 . ?
C57 H57C 0.98 . ?
C61 C62 1.505(10) . ?
C61 C65 1.534(10) . ?
C61 H61 1.00 . ?
C62 C65 1.512(11) . ?
C62 C63 1.521(10) . ?
C62 C64 1.525(11) . ?
C63 H63A 0.98 . ?
C63 H63B 0.98 . ?
C63 H63C 0.98 . ?
C64 H64A 0.98 . ?
C64 H64B 0.98 . ?
C64 H64C 0.98 . ?
C65 C66 1.497(10) . ?
C65 H65 1.00 . ?
C66 O14 1.212(8) . ?
C66 O15 1.331(8) . ?
O15 C67 1.432(11) . ?
C67 H67A 0.98 . ?
C67 H67B 0.98 . ?
C67 H67C 0.98 . ?
Cl1 O22 1.365(9) 2 ?
Cl1 O22 1.365(9) . ?
Cl1 O21B 1.38(2) . ?
Cl1 O21B 1.38(2) 2 ?
Cl1 O22B 1.40(2) 2 ?
Cl1 O22B 1.40(2) . ?
Cl1 O21 1.421(8) . ?
Cl1 O21 1.421(8) 2 ?
O21 O21B 1.51(4) 2 ?
O21 O22B 1.68(3) . ?
O21 O21B 1.72(4) . ?
O22 O21B 1.52(3) . ?
O22 O22B 1.56(3) . ?
O22 O22B 1.66(4) 2 ?
O21B O21 1.51(4) 2 ?
O22B O22 1.66(4) 2 ?
Cl2 O23 1.261(13) . ?
Cl2 O25B 1.28(2) . ?
Cl2 O24 1.298(10) . ?
Cl2 O24B 1.42(2) . ?
Cl2 O26B 1.42(2) . ?
Cl2 O23B 1.49(2) . ?
Cl2 O25 1.537(12) . ?
Cl2 O26 1.57(2) . ?
O23 O26B 0.72(2) . ?
O23 O23B 1.63(3) . ?
O24 O24B 1.42(2) . ?
O24 O25B 1.61(3) . ?
O24 O23B 1.78(2) . ?
O25 O25B 1.42(4) . ?
O26 O25B 1.09(4) . ?
C71 Cl12 1.632(12) . ?
C71 Cl13 1.67(2) . ?
C71 Cl11 1.699(11) . ?
C71 H71 1.00 . ?
C71 H71B 1.00 . ?
C71B Cl3B 1.52(3) . ?
C71B Cl2B 1.55(2) . ?
C71B Cl1B 1.80(2) . ?
C71B H71B 1.00 . ?
O31 C81 1.46(2) . ?
O31 H31A 0.84 . ?
C81 C82 1.53(2) . ?
C81 H81A 0.99 . ?
C81 H81B 0.99 . ?
C82 H82A 0.98 . ?
C82 H82B 0.98 . ?
C82 H82C 0.98 . ?
